data_7030208
loop_
_publ_author_name
'Wang, Yu-Ling'
'Jiang, Yun-Liang'
'Xiahou, Zuo-Juan'
'Fu, Jiang-Hong'
'Liu, Qing-Yan'

_publ_section_title
;
 Diversity of lanthanide(III)-2,5-dihydroxy-1,4-benzenedicarboxylate
 extended frameworks: syntheses, structures, and magnetic properties.
;
_journal_issue 37
_journal_name_full 'Dalton transactions (Cambridge, England : 2003)'
_journal_page_first 11428
_journal_page_last 11437
_journal_paper_doi 10.1039/c2dt31090b
_journal_volume 41
_journal_year 2012
_chemical_formula_sum 'C20 H23 Gd2 O22'
_chemical_formula_weight 929.88
_chemical_name_systematic
;
?
;
_space_group_IT_number 2
_symmetry_cell_setting triclinic
_symmetry_space_group_name_Hall '-P 1'
_symmetry_space_group_name_H-M 'P -1'
_atom_sites_solution_hydrogens geom
_atom_sites_solution_primary direct
_atom_sites_solution_secondary difmap
_audit_creation_method SHELXL-97
_cell_angle_alpha 79.038(2)
_cell_angle_beta 82.588(2)
_cell_angle_gamma 79.972(2)
_cell_formula_units_Z 2
_cell_length_a 7.3991(9)
_cell_length_b 11.4730(14)
_cell_length_c 16.2335(19)
_cell_measurement_reflns_used 2096
_cell_measurement_temperature 296(2)
_cell_measurement_theta_max 26.63
_cell_measurement_theta_min 2.41
_cell_volume 1325.7(3)
_computing_cell_refinement 'Bruker SMART'
_computing_data_collection 'Bruker SMART'
_computing_data_reduction 'Bruker SAINT'
_computing_molecular_graphics 'Bruker SHELXTL'
_computing_publication_material 'Bruker SHELXTL'
_computing_structure_refinement 'SHELXL-97 (Sheldrick, 1997)'
_computing_structure_solution 'SHELXS-97 (Sheldrick, 1990)'
_diffrn_ambient_temperature 296(2)
_diffrn_measured_fraction_theta_full 0.866
_diffrn_measured_fraction_theta_max 0.866
_diffrn_measurement_device_type 'CCD area detector'
_diffrn_measurement_method 'phi and omega scans'
_diffrn_radiation_monochromator graphite
_diffrn_radiation_source 'fine-focus sealed tube'
_diffrn_radiation_type MoK\a
_diffrn_radiation_wavelength 0.71073
_diffrn_reflns_av_R_equivalents 0.0282
_diffrn_reflns_av_sigmaI/netI 0.0665
_diffrn_reflns_limit_h_max 10
_diffrn_reflns_limit_h_min -8
_diffrn_reflns_limit_k_max 15
_diffrn_reflns_limit_k_min -12
_diffrn_reflns_limit_l_max 21
_diffrn_reflns_limit_l_min -22
_diffrn_reflns_number 8325
_diffrn_reflns_theta_full 29.04
_diffrn_reflns_theta_max 29.04
_diffrn_reflns_theta_min 2.05
_exptl_absorpt_coefficient_mu 5.063
_exptl_absorpt_correction_T_max 0.7182
_exptl_absorpt_correction_T_min 0.3527
_exptl_absorpt_correction_type multi-scan
_exptl_absorpt_process_details '(SADABS; Bruker 2008)'
_exptl_crystal_colour yellow
_exptl_crystal_density_diffrn 2.330
_exptl_crystal_density_method 'not measured'
_exptl_crystal_description block
_exptl_crystal_F_000 894
_exptl_crystal_size_max 0.26
_exptl_crystal_size_mid 0.08
_exptl_crystal_size_min 0.07
_refine_diff_density_max 1.578
_refine_diff_density_min -1.260
_refine_diff_density_rms 0.213
_refine_ls_extinction_method none
_refine_ls_goodness_of_fit_ref 1.013
_refine_ls_hydrogen_treatment constr
_refine_ls_matrix_type full
_refine_ls_number_parameters 403
_refine_ls_number_reflns 6123
_refine_ls_number_restraints 0
_refine_ls_restrained_S_all 1.013
_refine_ls_R_factor_all 0.0598
_refine_ls_R_factor_gt 0.0401
_refine_ls_shift/su_max 0.000
_refine_ls_shift/su_mean 0.000
_refine_ls_structure_factor_coef Fsqd
_refine_ls_weighting_details 'calc w=1/[\s^2^(Fo^2^)+(0.0307P)^2^+2.6918P] where P=(Fo^2^+2Fc^2^)/3'
_refine_ls_weighting_scheme calc
_refine_ls_wR_factor_gt 0.0798
_refine_ls_wR_factor_ref 0.0895
_reflns_number_gt 4608
_reflns_number_total 6123
_reflns_threshold_expression >2sigma(I)
_cod_data_source_file c2dt31090b.txt
_cod_data_source_block Gd
_cod_depositor_comments
;
The following automatic conversions were performed:

'_symmetry_cell_setting' value 'Triclinic' changed to 'triclinic'
according to
/usr/data/users/saulius/automatic-downloads/retrospective/RSC/lib/dictionaries/cif_core.dic
dictionary named 'cif_core.dic' version 2.4.2 from
2011-04-26.

'_exptl_absorpt_correction_type' value 'Multi-scan'
changed to 'multi-scan' according to
/usr/data/users/saulius/automatic-downloads/retrospective/RSC/lib/dictionaries/cif_core.dic
dictionary named 'cif_core.dic' version 2.4.2 from 2011-04-26.

Automatic conversion script
Id: cif_fix_values 2281 2013-09-26 08:29:07Z andrius 
;
_cod_original_sg_symbol_H-M P-1
_cod_database_code 7030208

loop_
_symmetry_equiv_pos_as_xyz
'x, y, z'
'-x, -y, -z'

loop_
_atom_site_label
_atom_site_type_symbol
_atom_site_fract_x
_atom_site_fract_y
_atom_site_fract_z
_atom_site_U_iso_or_equiv
_atom_site_adp_type
_atom_site_occupancy
_atom_site_symmetry_multiplicity
_atom_site_calc_flag
_atom_site_refinement_flags
Gd1 Gd 0.94417(4) 0.06378(3) -0.227338(19) 0.01345(9) Uani 1 1 d .
Gd2 Gd 0.44670(4) 0.26273(3) -0.236454(19) 0.01528(9) Uani 1 1 d .
O1 O 0.9287(6) 0.2187(4) -0.1456(3) 0.0240(11) Uani 1 1 d .
O1W O 0.5159(10) 0.8254(7) -0.2224(4) 0.065(2) Uani 1 1 d .
O2 O 0.7046(6) 0.3415(4) -0.2101(3) 0.0240(11) Uani 1 1 d .
O2W O 0.9948(11) 0.3701(8) 0.2572(5) 0.088(3) Uani 1 1 d .
H2WA H 1.0536 0.4140 0.2736 0.132 Uiso 1 1 d R
H2WB H 0.9597 0.4287 0.2224 0.132 Uiso 1 1 d R
O3 O 0.7374(7) 0.5615(5) 0.1812(3) 0.0337(13) Uani 1 1 d .
O3W O 1.2172(13) -0.2413(7) -0.3725(5) 0.092(3) Uani 1 1 d .
H3WA H 1.2153 -0.2360 -0.4235 0.138 Uiso 1 1 d R
H3WB H 1.2030 -0.3062 -0.3431 0.138 Uiso 1 1 d R
O4 O 0.6208(7) 0.7154(4) 0.0905(3) 0.0271(12) Uani 1 1 d .
O4W O 0.6494(14) 0.6337(7) -0.3363(6) 0.110(4) Uani 1 1 d .
H4WA H 0.7058 0.6601 -0.3808 0.166 Uiso 1 1 d R
H4WB H 0.5552 0.6686 -0.3137 0.166 Uiso 1 1 d R
O5 O 0.9845(8) 0.2436(5) 0.0065(3) 0.0390(14) Uani 1 1 d .
H5A H 0.9977 0.2086 -0.0339 0.058 Uiso 1 1 calc R
O6 O 0.5760(9) 0.6945(5) -0.0606(4) 0.0471(16) Uani 1 1 d .
H6B H 0.5659 0.7288 -0.0199 0.071 Uiso 1 1 calc R
O7 O 0.9813(6) 0.2202(4) -0.3455(3) 0.0222(11) Uani 1 1 d .
O8 O 1.1972(7) 0.3134(5) -0.3164(3) 0.0349(13) Uani 1 1 d .
O9 O 0.7946(7) 0.3155(4) -0.4725(3) 0.0298(12) Uani 1 1 d .
H9 H 0.8419 0.2576 -0.4402 0.045 Uiso 1 1 calc R
O10 O 0.6017(7) 0.1614(4) -0.3421(3) 0.0230(11) Uani 1 1 d .
O11 O 0.8080(7) -0.0027(4) -0.3376(3) 0.0279(12) Uani 1 1 d .
O12 O 0.2059(7) 0.1587(5) -0.5644(3) 0.0382(14) Uani 1 1 d .
H12 H 0.1532 0.1277 -0.5940 0.057 Uiso 1 1 calc R
O13 O 0.2716(6) 0.1042(4) -0.1990(3) 0.0173(10) Uani 1 1 d .
O14 O 0.1160(6) -0.0211(4) -0.1113(3) 0.0225(11) Uani 1 1 d .
O15 O 0.6342(6) 0.0895(4) -0.1648(3) 0.0158(9) Uani 1 1 d .
O16 O 1.1927(7) -0.0492(5) -0.3005(3) 0.0355(13) Uani 1 1 d .
H16A H 1.2924 -0.0698 -0.2809 0.053 Uiso 1 1 d R
H16B H 1.2044 -0.1072 -0.3244 0.053 Uiso 1 1 d R
O17 O 0.8887(7) -0.1426(4) -0.1727(3) 0.0347(13) Uani 1 1 d .
H17A H 0.7989 -0.1740 -0.1756 0.052 Uiso 1 1 d R
H17B H 0.9290 -0.1926 -0.1335 0.052 Uiso 1 1 d R
O18 O 0.5219(7) 0.4240(5) -0.3525(3) 0.0326(13) Uani 1 1 d .
H18A H 0.5619 0.4823 -0.3436 0.049 Uiso 1 1 d R
H18B H 0.5686 0.3970 -0.3950 0.049 Uiso 1 1 d R
C1 C 0.7960(9) 0.3923(6) -0.0877(4) 0.0191(14) Uani 1 1 d .
C2 C 0.8712(10) 0.3502(6) -0.0109(4) 0.0218(15) Uani 1 1 d .
C3 C 0.8354(10) 0.4191(6) 0.0525(4) 0.0239(16) Uani 1 1 d .
H3A H 0.8771 0.3879 0.1050 0.029 Uiso 1 1 calc R
C4 C 0.7381(9) 0.5337(6) 0.0378(4) 0.0218(15) Uani 1 1 d .
C5 C 0.6735(10) 0.5803(6) -0.0411(4) 0.0212(15) Uani 1 1 d .
C6 C 0.6980(9) 0.5090(6) -0.1024(4) 0.0235(15) Uani 1 1 d .
H6A H 0.6492 0.5385 -0.1537 0.028 Uiso 1 1 calc R
C7 C 0.8110(9) 0.3133(6) -0.1519(4) 0.0215(15) Uani 1 1 d .
C8 C 0.7009(9) 0.6064(6) 0.1069(4) 0.0227(15) Uani 1 1 d .
C9 C 0.9005(10) 0.4054(6) -0.4853(4) 0.0211(15) Uani 1 1 d .
C10 C 1.0342(9) 0.4060(6) -0.4335(4) 0.0173(14) Uani 1 1 d .
C11 C 1.1343(9) 0.5010(6) -0.4477(4) 0.0220(15) Uani 1 1 d .
H11 H 1.2238 0.5021 -0.4126 0.026 Uiso 1 1 calc R
C12 C 1.0741(9) 0.3053(6) -0.3596(4) 0.0184(14) Uani 1 1 d .
C13 C 0.3502(9) 0.0782(6) -0.5334(4) 0.0222(15) Uani 1 1 d .
C14 C 0.4359(10) 0.1068(6) -0.4710(4) 0.0232(16) Uani 1 1 d .
H14A H 0.3934 0.1789 -0.4518 0.028 Uiso 1 1 calc R
C15 C 0.5852(10) 0.0299(6) -0.4361(4) 0.0225(15) Uani 1 1 d .
C16 C 0.6693(10) 0.0652(6) -0.3670(4) 0.0201(15) Uani 1 1 d .
C17 C 0.6760(9) 0.0267(5) -0.0178(4) 0.0161(13) Uani 1 1 d .
H17 H 0.7961 0.0436 -0.0289 0.019 Uiso 1 1 calc R
C18 C 0.5676(9) 0.0453(5) -0.0854(4) 0.0151(13) Uani 1 1 d .
C19 C 0.3881(8) 0.0159(6) -0.0649(4) 0.0153(13) Uani 1 1 d .
C20 C 0.2546(9) 0.0329(6) -0.1275(4) 0.0166(14) Uani 1 1 d .

loop_
_atom_site_aniso_label
_atom_site_aniso_U_11
_atom_site_aniso_U_22
_atom_site_aniso_U_33
_atom_site_aniso_U_23
_atom_site_aniso_U_13
_atom_site_aniso_U_12
Gd1 0.01392(17) 0.01588(17) 0.01160(16) -0.00104(12) -0.00501(12) -0.00385(12)
Gd2 0.01621(18) 0.01730(17) 0.01317(17) -0.00171(13) -0.00514(13) -0.00313(13)
O1 0.020(3) 0.027(3) 0.028(3) -0.014(2) -0.006(2) -0.001(2)
O1W 0.060(5) 0.083(5) 0.052(4) -0.009(4) -0.016(4) -0.002(4)
O2 0.024(3) 0.032(3) 0.021(3) -0.004(2) -0.009(2) -0.012(2)
O2W 0.080(6) 0.107(7) 0.062(5) 0.010(5) -0.010(4) 0.003(5)
O3 0.041(3) 0.036(3) 0.023(3) -0.011(2) -0.012(2) 0.008(3)
O3W 0.162(9) 0.066(5) 0.065(5) -0.030(4) -0.026(5) -0.032(5)
O4 0.041(3) 0.021(3) 0.019(3) -0.009(2) -0.002(2) -0.001(2)
O4W 0.158(9) 0.062(5) 0.104(7) -0.019(5) 0.045(7) -0.034(6)
O5 0.048(4) 0.034(3) 0.035(3) -0.009(3) -0.014(3) 0.004(3)
O6 0.072(5) 0.032(3) 0.035(3) -0.011(3) -0.012(3) 0.008(3)
O7 0.026(3) 0.022(3) 0.019(2) 0.002(2) -0.005(2) -0.011(2)
O8 0.030(3) 0.036(3) 0.038(3) 0.017(2) -0.022(2) -0.016(2)
O9 0.038(3) 0.026(3) 0.029(3) 0.009(2) -0.019(2) -0.019(2)
O10 0.032(3) 0.025(3) 0.014(2) -0.006(2) 0.001(2) -0.012(2)
O11 0.029(3) 0.032(3) 0.027(3) -0.008(2) -0.016(2) -0.006(2)
O12 0.039(3) 0.035(3) 0.047(3) -0.019(3) -0.029(3) 0.007(3)
O13 0.015(2) 0.024(2) 0.014(2) 0.0006(19) -0.0076(18) -0.0052(19)
O14 0.020(3) 0.030(3) 0.020(2) 0.009(2) -0.014(2) -0.016(2)
O15 0.015(2) 0.020(2) 0.011(2) 0.0015(18) -0.0021(17) -0.0025(18)
O16 0.027(3) 0.046(3) 0.038(3) -0.024(3) -0.004(2) 0.002(3)
O17 0.043(4) 0.027(3) 0.036(3) -0.002(2) -0.009(3) -0.012(3)
O18 0.034(3) 0.032(3) 0.030(3) 0.006(2) -0.007(2) -0.012(3)
C1 0.019(4) 0.018(3) 0.022(4) -0.005(3) 0.001(3) -0.007(3)
C2 0.024(4) 0.015(3) 0.025(4) -0.004(3) -0.005(3) 0.002(3)
C3 0.023(4) 0.036(4) 0.014(3) -0.006(3) -0.005(3) -0.005(3)
C4 0.014(3) 0.023(4) 0.029(4) -0.003(3) -0.003(3) -0.006(3)
C5 0.025(4) 0.017(3) 0.023(4) -0.003(3) -0.006(3) -0.005(3)
C6 0.019(4) 0.033(4) 0.021(4) -0.008(3) -0.004(3) -0.007(3)
C7 0.020(4) 0.026(4) 0.024(4) -0.008(3) -0.001(3) -0.015(3)
C8 0.015(4) 0.029(4) 0.027(4) -0.007(3) 0.001(3) -0.011(3)
C9 0.026(4) 0.016(3) 0.019(3) 0.007(3) -0.004(3) -0.007(3)
C10 0.020(4) 0.018(3) 0.015(3) 0.000(3) -0.004(3) -0.007(3)
C11 0.020(4) 0.026(4) 0.021(4) 0.002(3) -0.013(3) -0.009(3)
C12 0.016(3) 0.024(4) 0.016(3) 0.001(3) -0.007(3) -0.008(3)
C13 0.020(4) 0.025(4) 0.022(4) -0.002(3) -0.011(3) -0.003(3)
C14 0.030(4) 0.017(3) 0.026(4) -0.007(3) -0.010(3) -0.001(3)
C15 0.028(4) 0.028(4) 0.013(3) -0.005(3) -0.005(3) -0.006(3)
C16 0.025(4) 0.025(4) 0.012(3) -0.004(3) 0.002(3) -0.012(3)
C17 0.015(3) 0.014(3) 0.021(3) 0.001(3) -0.009(3) -0.005(3)
C18 0.017(3) 0.017(3) 0.013(3) -0.002(2) -0.002(3) -0.007(3)
C19 0.010(3) 0.021(3) 0.014(3) 0.001(3) -0.002(2) -0.003(3)
C20 0.012(3) 0.021(3) 0.018(3) -0.003(3) -0.010(3) 0.001(3)

loop_
_atom_type_symbol
_atom_type_description
_atom_type_scat_dispersion_real
_atom_type_scat_dispersion_imag
_atom_type_scat_source
C C 0.0033 0.0016 'International Tables Vol C Tables 4.2.6.8 and 6.1.1.4'
H H 0.0000 0.0000 'International Tables Vol C Tables 4.2.6.8 and 6.1.1.4'
N N 0.0061 0.0033 'International Tables Vol C Tables 4.2.6.8 and 6.1.1.4'
O O 0.0106 0.0060 'International Tables Vol C Tables 4.2.6.8 and 6.1.1.4'
Na Na 0.0362 0.0249 'International Tables Vol C Tables 4.2.6.8 and 6.1.1.4'
Gd Gd -0.1653 3.9035 'International Tables Vol C Tables 4.2.6.8 and 6.1.1.4'

loop_
_geom_angle_atom_site_label_1
_geom_angle_atom_site_label_2
_geom_angle_atom_site_label_3
_geom_angle
_geom_angle_site_symmetry_1
_geom_angle_site_symmetry_3
O14 Gd1 O15 103.45(15) 1_655 .
O14 Gd1 O16 82.13(17) 1_655 .
O15 Gd1 O16 150.34(18) . .
O14 Gd1 O7 133.77(16) 1_655 .
O15 Gd1 O7 109.63(15) . .
O16 Gd1 O7 84.55(17) . .
O14 Gd1 O1 73.39(16) 1_655 .
O15 Gd1 O1 75.45(16) . .
O16 Gd1 O1 133.14(18) . .
O7 Gd1 O1 84.56(16) . .
O14 Gd1 O17 69.47(17) 1_655 .
O15 Gd1 O17 76.66(16) . .
O16 Gd1 O17 78.29(18) . .
O7 Gd1 O17 148.81(17) . .
O1 Gd1 O17 125.97(17) . .
O14 Gd1 O11 138.90(16) 1_655 .
O15 Gd1 O11 83.40(16) . .
O16 Gd1 O11 74.27(17) . .
O7 Gd1 O11 77.34(16) . .
O1 Gd1 O11 145.61(16) . .
O17 Gd1 O11 73.05(17) . .
O14 Gd1 O13 51.29(14) 1_655 1_655
O15 Gd1 O13 138.32(14) . 1_655
O16 Gd1 O13 67.39(16) . 1_655
O7 Gd1 O13 82.75(15) . 1_655
O1 Gd1 O13 66.08(14) . 1_655
O17 Gd1 O13 113.45(16) . 1_655
O11 Gd1 O13 138.11(15) . 1_655
O14 Gd1 C20 25.04(16) 1_655 1_655
O15 Gd1 C20 121.53(16) . 1_655
O16 Gd1 C20 74.62(18) . 1_655
O7 Gd1 C20 108.79(17) . 1_655
O1 Gd1 C20 66.26(17) . 1_655
O17 Gd1 C20 91.60(18) . 1_655
O11 Gd1 C20 147.49(17) . 1_655
O13 Gd1 C20 26.31(15) 1_655 1_655
O14 Gd1 Gd2 130.51(12) 1_655 .
O15 Gd1 Gd2 33.94(10) . .
O16 Gd1 Gd2 146.89(13) . .
O7 Gd1 Gd2 75.69(11) . .
O1 Gd1 Gd2 71.67(11) . .
O17 Gd1 Gd2 105.65(13) . .
O11 Gd1 Gd2 75.61(11) . .
O13 Gd1 Gd2 133.93(9) 1_655 .
C20 Gd1 Gd2 136.82(12) 1_655 .
O8 Gd2 O10 87.47(19) 1_455 .
O8 Gd2 O13 73.13(16) 1_455 .
O10 Gd2 O13 86.64(15) . .
O8 Gd2 O2 140.64(17) 1_455 .
O10 Gd2 O2 95.75(17) . .
O13 Gd2 O2 146.14(15) . .
O8 Gd2 O4 115.63(19) 1_455 2_665
O10 Gd2 O4 151.61(16) . 2_665
O13 Gd2 O4 84.89(16) . 2_665
O2 Gd2 O4 77.07(17) . 2_665
O8 Gd2 O15 140.85(17) 1_455 .
O10 Gd2 O15 74.61(15) . .
O13 Gd2 O15 71.35(15) . .
O2 Gd2 O15 76.75(16) . .
O4 Gd2 O15 77.01(15) 2_665 .
O8 Gd2 O18 73.23(17) 1_455 .
O10 Gd2 O18 75.94(17) . .
O13 Gd2 O18 142.56(16) . .
O2 Gd2 O18 69.64(17) . .
O4 Gd2 O18 124.78(17) 2_665 .
O15 Gd2 O18 132.14(15) . .
O8 Gd2 O3 76.42(19) 1_455 2_665
O10 Gd2 O3 154.33(16) . 2_665
O13 Gd2 O3 107.08(17) . 2_665
O2 Gd2 O3 84.84(18) . 2_665
O4 Gd2 O3 53.45(16) 2_665 2_665
O15 Gd2 O3 129.93(15) . 2_665
O18 Gd2 O3 80.29(18) . 2_665
O8 Gd2 C8 97.8(2) 1_455 2_665
O10 Gd2 C8 173.25(18) . 2_665
O13 Gd2 C8 98.86(17) . 2_665
O2 Gd2 C8 77.50(18) . 2_665
O4 Gd2 C8 27.01(18) 2_665 2_665
O15 Gd2 C8 103.34(18) . 2_665
O18 Gd2 C8 101.53(19) . 2_665
O3 Gd2 C8 26.65(17) 2_665 2_665
O8 Gd2 Gd1 141.93(15) 1_455 .
O10 Gd2 Gd1 54.76(12) . .
O13 Gd2 Gd1 97.52(10) . .
O2 Gd2 Gd1 58.51(12) . .
O4 Gd2 Gd1 99.65(12) 2_665 .
O15 Gd2 Gd1 33.44(10) . .
O18 Gd2 Gd1 98.83(12) . .
O3 Gd2 Gd1 140.18(13) 2_665 .
C8 Gd2 Gd1 120.19(15) 2_665 .
C7 O1 Gd1 124.1(4) . .
C7 O2 Gd2 133.0(4) . .
H2WA O2W H2WB 86.3 . .
C8 O3 Gd2 91.6(4) . 2_665
H3WA O3W H3WB 116.9 . .
C8 O4 Gd2 94.3(4) . 2_665
H4WA O4W H4WB 125.7 . .
C2 O5 H5A 109.5 . .
C5 O6 H6B 109.5 . .
C12 O7 Gd1 132.5(4) . .
C12 O8 Gd2 161.6(5) . 1_655
C9 O9 H9 109.5 . .
C16 O10 Gd2 149.9(4) . .
C16 O11 Gd1 116.7(4) . .
C13 O12 H12 109.5 . .
C20 O13 Gd2 128.1(4) . .
C20 O13 Gd1 88.0(4) . 1_455
Gd2 O13 Gd1 136.85(18) . 1_455
C20 O14 Gd1 102.5(4) . 1_455
C18 O15 Gd1 128.2(4) . .
C18 O15 Gd2 115.9(3) . .
Gd1 O15 Gd2 112.62(16) . .
Gd1 O16 H16A 120.1 . .
Gd1 O16 H16B 135.5 . .
H16A O16 H16B 94.1 . .
Gd1 O17 H17A 129.2 . .
Gd1 O17 H17B 131.7 . .
H17A O17 H17B 95.8 . .
Gd2 O18 H18A 121.0 . .
Gd2 O18 H18B 111.4 . .
H18A O18 H18B 116.1 . .
C2 C1 C6 119.1(6) . .
C2 C1 C7 121.1(6) . .
C6 C1 C7 119.8(6) . .
O5 C2 C3 115.8(6) . .
O5 C2 C1 123.9(6) . .
C3 C2 C1 120.3(6) . .
C4 C3 C2 120.2(7) . .
C4 C3 H3A 119.9 . .
C2 C3 H3A 119.9 . .
C3 C4 C5 120.0(6) . .
C3 C4 C8 119.3(6) . .
C5 C4 C8 120.7(6) . .
C6 C5 O6 116.7(6) . .
C6 C5 C4 119.9(6) . .
O6 C5 C4 123.2(6) . .
C5 C6 C1 120.2(7) . .
C5 C6 H6A 119.9 . .
C1 C6 H6A 119.9 . .
O1 C7 O2 122.1(6) . .
O1 C7 C1 118.5(6) . .
O2 C7 C1 119.4(6) . .
O3 C8 O4 119.7(6) . .
O3 C8 C4 121.7(6) . .
O4 C8 C4 118.4(6) . .
O3 C8 Gd2 61.8(4) . 2_665
O4 C8 Gd2 58.7(3) . 2_665
C4 C8 Gd2 167.9(5) . 2_665
O9 C9 C10 122.3(6) . .
O9 C9 C11 117.2(6) . 2_764
C10 C9 C11 120.5(6) . 2_764
C9 C10 C11 120.0(6) . .
C9 C10 C12 121.5(6) . .
C11 C10 C12 118.4(6) . .
C10 C11 C9 119.5(6) . 2_764
C10 C11 H11 120.3 . .
C9 C11 H11 120.3 2_764 .
O8 C12 O7 124.3(6) . .
O8 C12 C10 117.0(6) . .
O7 C12 C10 118.7(6) . .
O12 C13 C14 117.7(6) . .
O12 C13 C15 122.5(6) . 2_654
C14 C13 C15 119.8(6) . 2_654
C13 C14 C15 121.6(6) . .
C13 C14 H14A 119.2 . .
C15 C14 H14A 119.2 . .
C14 C15 C13 118.7(6) . 2_654
C14 C15 C16 118.8(6) . .
C13 C15 C16 122.5(6) 2_654 .
O10 C16 O11 122.8(6) . .
O10 C16 C15 118.7(6) . .
O11 C16 C15 118.5(6) . .
C19 C17 C18 123.0(6) 2_655 .
C19 C17 H17 118.5 2_655 .
C18 C17 H17 118.5 . .
O15 C18 C17 121.0(6) . .
O15 C18 C19 123.1(6) . .
C17 C18 C19 115.8(6) . .
C17 C19 C18 121.2(6) 2_655 .
C17 C19 C20 115.8(6) 2_655 .
C18 C19 C20 123.0(6) . .
O14 C20 O13 117.9(6) . .
O14 C20 C19 119.9(6) . .
O13 C20 C19 122.1(6) . .
O14 C20 Gd1 52.5(3) . 1_455
O13 C20 Gd1 65.6(3) . 1_455
C19 C20 Gd1 170.5(4) . 1_455

loop_
_geom_bond_atom_site_label_1
_geom_bond_atom_site_label_2
_geom_bond_distance
_geom_bond_site_symmetry_2
Gd1 O14 2.367(4) 1_655
Gd1 O15 2.378(4) .
Gd1 O16 2.380(5) .
Gd1 O7 2.387(4) .
Gd1 O1 2.391(5) .
Gd1 O17 2.451(5) .
Gd1 O11 2.460(5) .
Gd1 O13 2.656(4) 1_655
Gd1 Gd2 3.9833(6) .
Gd2 O8 2.321(5) 1_455
Gd2 O10 2.323(4) .
Gd2 O13 2.357(4) .
Gd2 O2 2.366(5) .
Gd2 O4 2.409(4) 2_665
Gd2 O15 2.409(4) .
Gd2 O18 2.458(5) .
Gd2 O3 2.479(5) 2_665
O1 C7 1.265(8) .
O2 C7 1.267(8) .
O2W H2WA 0.8200 .
O2W H2WB 0.8200 .
O3 C8 1.262(8) .
O3 Gd2 2.479(5) 2_665
O3W H3WA 0.8200 .
O3W H3WB 0.8200 .
O4 C8 1.281(8) .
O4 Gd2 2.409(4) 2_665
O4W H4WA 0.8200 .
O4W H4WB 0.8200 .
O5 C2 1.360(8) .
O5 H5A 0.8200 .
O6 C5 1.381(8) .
O6 H6B 0.8200 .
O7 C12 1.259(8) .
O8 C12 1.245(8) .
O8 Gd2 2.321(5) 1_655
O9 C9 1.370(8) .
O9 H9 0.8200 .
O10 C16 1.248(8) .
O11 C16 1.263(8) .
O12 C13 1.365(8) .
O12 H12 0.8200 .
O13 C20 1.292(7) .
O13 Gd1 2.656(4) 1_455
O14 C20 1.263(8) .
O14 Gd1 2.367(4) 1_455
O15 C18 1.355(7) .
O16 H16A 0.8200 .
O16 H16B 0.8200 .
O17 H17A 0.8200 .
O17 H17B 0.8200 .
O18 H18A 0.8200 .
O18 H18B 0.8200 .
C1 C2 1.397(9) .
C1 C6 1.401(9) .
C1 C7 1.488(9) .
C2 C3 1.386(9) .
C3 C4 1.378(9) .
C3 H3A 0.9300 .
C4 C5 1.401(9) .
C4 C8 1.492(9) .
C5 C6 1.380(9) .
C6 H6A 0.9300 .
C9 C10 1.380(9) .
C9 C11 1.391(8) 2_764
C10 C11 1.390(9) .
C10 C12 1.518(8) .
C11 C9 1.391(8) 2_764
C11 H11 0.9300 .
C13 C14 1.379(9) .
C13 C15 1.406(9) 2_654
C14 C15 1.397(9) .
C14 H14A 0.9300 .
C15 C13 1.406(9) 2_654
C15 C16 1.500(9) .
C17 C19 1.390(8) 2_655
C17 C18 1.403(8) .
C17 H17 0.9300 .
C18 C19 1.410(8) .
C19 C17 1.390(8) 2_655
C19 C20 1.471(8) .

loop_
_geom_hbond_atom_site_label_D
_geom_hbond_atom_site_label_H
_geom_hbond_atom_site_label_A
_geom_hbond_distance_DH
_geom_hbond_distance_HA
_geom_hbond_distance_DA
_geom_hbond_angle_DHA
_geom_hbond_site_symmetry_A
O5 H5A O1 0.82 1.92 2.631(7) 144.0 .
O6 H6B O4 0.82 1.86 2.578(7) 145.2 .
O9 H9 O7 0.82 1.90 2.590(7) 140.9 .
O12 H12 O11 0.82 1.94 2.634(7) 142.3 2_654
O16 H16A O1W 0.82 2.09 2.879(8) 161.7 1_645
O16 H16B O3W 0.82 1.84 2.654(8) 175.8 .
O17 H17A O1W 0.82 2.32 3.072(9) 152.9 1_545
O17 H17B O5 0.82 2.18 2.930(7) 151.9 2_755
O18 H18A O4W 0.82 1.99 2.801(10) 172.7 .
O18 H18B O9 0.82 2.15 2.906(7) 153.7 .
O2W H2WA O4W 0.82 2.47 3.065(13) 130.1 2_765
O2W H2WB O3 0.82 2.12 2.845(9) 147.2 .
O3W H3WA O9 0.82 2.08 2.822(9) 150.1 2_754
O3W H3WB O2W 0.82 2.02 2.672(11) 136.1 2_755
O4W H4WA O12 0.82 2.27 2.898(10) 133.6 2_664
O4W H4WB O1W 0.82 2.50 3.090(11) 130.1 .
